data_7225039
loop_
_publ_author_name
'Karjalainen, Minna M.'
'Sanchez-Perez, Clara'
'Rautiainen, J. Mikko'
'Oilunkaniemi, Raija'
'Laitinen, Risto S.'

_publ_section_title
;
 Chalcogen--chalcogen secondary bonding interactions in
 trichalcogenaferrocenophanes
;
_journal_issue 24
_journal_name_full CrystEngComm
_journal_page_first 4538
_journal_paper_doi 10.1039/C6CE00451B
_journal_volume 18
_journal_year 2016
_chemical_formula_sum 'C10 H8 Fe S Se2'
_chemical_formula_weight 373.99
_chemical_name_systematic
;
1,3-diselena-2-thia-ferrocenophane
;
_chemical_properties_physical 'Air-sensitive, Moisture-sensitive'
_space_group_crystal_system orthorhombic
_space_group_IT_number 29
_space_group_name_Hall 'P 2c -2ac'
_space_group_name_H-M_alt 'P c a 21'
_symmetry_space_group_name_Hall 'P 2c -2ac'
_symmetry_space_group_name_H-M 'P c a 21'
_atom_sites_solution_hydrogens geom
_atom_sites_solution_primary direct
_atom_sites_solution_secondary difmap
_audit_creation_method SHELXL-2013
_audit_update_record
;
2016-02-24 deposited with the CCDC.
2016-04-29 downloaded from the CCDC.
;
_cell_angle_alpha 90
_cell_angle_beta 90
_cell_angle_gamma 90
_cell_formula_units_Z 4
_cell_length_a 11.705(2)
_cell_length_b 9.7452(19)
_cell_length_c 9.1003(18)
_cell_measurement_reflns_used 1840
_cell_measurement_temperature 120(2)
_cell_measurement_theta_max 25.998
_cell_measurement_theta_min 3.481
_cell_volume 1038.0(3)
_computing_cell_refinement 'DENZO-SMN (Otwinowski & Minor, 1997)'
_computing_data_collection 'COLLECT (Bruker, 2008)'
_computing_data_reduction 'DENZO-SMN (Otwinowski & Minor, 1997)'
_computing_molecular_graphics 'DIAMOND (Brandenburg, 2006)'
_computing_publication_material 'WinGX (Farrugia, 1999)'
_computing_structure_refinement 'SHELXL-2013 (Sheldrick, 2013)'
_computing_structure_solution 'SHELXS-2013 (Sheldrick, 2013)'
_diffrn_ambient_temperature 120(2)
_diffrn_measured_fraction_theta_full 0.985
_diffrn_measured_fraction_theta_max 0.983
_diffrn_measurement_device_type 'Bruker Nonius Kappaccd'
_diffrn_measurement_method '\f scans, and \w scans with \k offsets'
_diffrn_radiation_type MoK\a
_diffrn_radiation_wavelength 0.71073
_diffrn_reflns_av_R_equivalents 0.0922
_diffrn_reflns_av_unetI/netI 0.0487
_diffrn_reflns_Laue_measured_fraction_full 0.985
_diffrn_reflns_Laue_measured_fraction_max 0.983
_diffrn_reflns_limit_h_max 14
_diffrn_reflns_limit_h_min -14
_diffrn_reflns_limit_k_max 12
_diffrn_reflns_limit_k_min -12
_diffrn_reflns_limit_l_max 10
_diffrn_reflns_limit_l_min -10
_diffrn_reflns_number 11651
_diffrn_reflns_point_group_measured_fraction_full 0.981
_diffrn_reflns_point_group_measured_fraction_max 0.970
_diffrn_reflns_theta_full 25.242
_diffrn_reflns_theta_max 25.998
_diffrn_reflns_theta_min 3.481
_diffrn_source 'fine-focus sealed tube'
_exptl_absorpt_coefficient_mu 8.617
_exptl_absorpt_correction_T_max 0.92609
_exptl_absorpt_correction_T_min 0.66150
_exptl_absorpt_correction_type multi-scan
_exptl_absorpt_process_details 'XPREP in SHELXTL (Sheldrick 2008)'
_exptl_crystal_colour red
_exptl_crystal_density_diffrn 2.393
_exptl_crystal_description needle
_exptl_crystal_F_000 712
_exptl_crystal_recrystallization_method 'Re-crystallisation from solvent: Hexane'
_exptl_crystal_size_max 0.1
_exptl_crystal_size_mid 0.05
_exptl_crystal_size_min 0.02
_refine_diff_density_max 0.665
_refine_diff_density_min -0.687
_refine_diff_density_rms 0.167
_refine_ls_abs_structure_details
;
 Flack x determined using 783 quotients [(I+)-(I-)]/[(I+)+(I-)]
 (Parsons and Flack (2004), Acta Cryst. A60, s61).
;
_refine_ls_abs_structure_Flack 0.062(17)
_refine_ls_extinction_coef 0.0077(12)
_refine_ls_extinction_expression Fc^*^=kFc[1+0.001xFc^2^\l^3^/sin(2\q)]^-1/4^
_refine_ls_extinction_method SHELXL
_refine_ls_goodness_of_fit_ref 1.072
_refine_ls_hydrogen_treatment constr
_refine_ls_matrix_type full
_refine_ls_number_parameters 128
_refine_ls_number_reflns 1987
_refine_ls_number_restraints 1
_refine_ls_restrained_S_all 1.072
_refine_ls_R_factor_all 0.0457
_refine_ls_R_factor_gt 0.0386
_refine_ls_shift/su_max 0.000
_refine_ls_shift/su_mean 0.000
_refine_ls_structure_factor_coef Fsqd
_refine_ls_weighting_details 'w=1/[\s^2^(Fo^2^)+(0.0408P)^2^+5.5923P] where P=(Fo^2^+2Fc^2^)/3'
_refine_ls_weighting_scheme calc
_refine_ls_wR_factor_gt 0.0882
_refine_ls_wR_factor_ref 0.0928
_reflns_Friedel_coverage 0.847
_reflns_Friedel_fraction_full 0.976
_reflns_Friedel_fraction_max 0.955
_reflns_number_gt 1840
_reflns_number_total 1987
_reflns_threshold_expression 'I > 2\s(I)'
_cod_data_source_file c6ce00451b2.cif
_cod_data_source_block shelx
_cod_depositor_comments 'Adding full bibliography for 7225038--7225041.cif.'
_cod_original_cell_volume 1038.1(4)
_cod_database_code 7225039
_shelx_space_group_comment
;
The symmetry employed for this shelxl refinement is uniquely defined
by the following loop, which should always be used as a source of
symmetry information in preference to the above space-group names.
They are only intended as comments.
;
_shelxl_version_number 2013-4

loop_
_space_group_symop_operation_xyz
'x, y, z'
'-x, -y, z+1/2'
'x+1/2, -y, z'
'-x+1/2, y, z+1/2'

loop_
_atom_site_label
_atom_site_type_symbol
_atom_site_fract_x
_atom_site_fract_y
_atom_site_fract_z
_atom_site_U_iso_or_equiv
_atom_site_adp_type
_atom_site_occupancy
_atom_site_site_symmetry_order
_atom_site_calc_flag
_atom_site_refinement_flags_posn
_atom_site_refinement_flags_adp
Se1 Se 0.98623(10) 0.20217(10) 0.64435(13) 0.0181(3) Uani 1 1 d . .
Se2 Se 0.77617(9) 0.28372(11) 0.38798(12) 0.0199(3) Uani 1 1 d . .
S1 S 0.8440(2) 0.1084(2) 0.5191(3) 0.0110(5) Uani 1 1 d . .
Fe1 Fe 1.06675(12) 0.26709(14) 0.27758(17) 0.0134(4) Uani 1 1 d . .
C11 C 1.0965(9) 0.2127(11) 0.4926(13) 0.018(2) Uani 1 1 d . .
C12 C 1.1609(10) 0.3339(11) 0.4544(11) 0.019(2) Uani 1 1 d . .
H12 H 1.1559 0.4211 0.5005 0.022 Uiso 1 1 calc R U
C13 C 1.2327(10) 0.2986(12) 0.3359(13) 0.019(3) Uani 1 1 d . .
H13 H 1.2848 0.3592 0.2888 0.023 Uiso 1 1 calc R U
C14 C 1.2154(9) 0.1587(12) 0.2977(12) 0.018(2) Uani 1 1 d . .
H14 H 1.2530 0.1099 0.2214 0.022 Uiso 1 1 calc R U
C15 C 1.1310(9) 0.1052(11) 0.3952(12) 0.019(2) Uani 1 1 d . .
H15 H 1.1026 0.0139 0.3954 0.022 Uiso 1 1 calc R U
C21 C 0.8950(9) 0.2985(11) 0.2453(12) 0.016(2) Uani 1 1 d . .
C22 C 0.9591(9) 0.4206(12) 0.2186(12) 0.021(2) Uani 1 1 d . .
H22 H 0.9519 0.5049 0.2701 0.025 Uiso 1 1 calc R U
C23 C 1.0361(11) 0.3929(13) 0.1002(11) 0.023(3) Uani 1 1 d . .
H23 H 1.0864 0.4571 0.0556 0.028 Uiso 1 1 calc R U
C24 C 1.0238(10) 0.2508(14) 0.0604(13) 0.023(3) Uani 1 1 d . .
H24 H 1.0671 0.2038 -0.0122 0.028 Uiso 1 1 calc R U
C25 C 0.9360(9) 0.1931(12) 0.1482(14) 0.021(2) Uani 1 1 d . .
H25 H 0.9091 0.1012 0.1436 0.025 Uiso 1 1 calc R U

loop_
_atom_site_aniso_label
_atom_site_aniso_U_11
_atom_site_aniso_U_22
_atom_site_aniso_U_33
_atom_site_aniso_U_23
_atom_site_aniso_U_13
_atom_site_aniso_U_12
Se1 0.0206(7) 0.0206(5) 0.0131(5) -0.0001(5) 0.0007(5) -0.0023(4)
Se2 0.0154(6) 0.0238(6) 0.0204(6) -0.0001(5) 0.0015(6) 0.0024(4)
S1 0.0114(11) 0.0128(12) 0.0089(11) 0.0002(9) 0.0024(10) -0.0037(10)
Fe1 0.0134(7) 0.0150(8) 0.0117(7) 0.0005(6) -0.0005(6) 0.0007(6)
C11 0.010(5) 0.019(6) 0.024(6) 0.000(4) -0.001(4) 0.001(4)
C12 0.022(6) 0.016(6) 0.018(6) 0.001(4) -0.001(5) 0.001(5)
C13 0.014(6) 0.019(6) 0.023(6) 0.002(4) -0.003(4) -0.003(5)
C14 0.013(5) 0.026(6) 0.016(6) -0.004(4) -0.003(4) 0.003(4)
C15 0.024(5) 0.017(5) 0.015(5) -0.003(5) -0.006(5) 0.002(4)
C21 0.012(5) 0.021(6) 0.017(6) 0.003(4) -0.003(4) 0.002(4)
C22 0.019(6) 0.021(6) 0.022(6) 0.002(4) 0.002(4) 0.000(5)
C23 0.024(6) 0.027(6) 0.018(6) 0.006(4) 0.003(4) -0.002(5)
C24 0.021(6) 0.028(6) 0.020(6) -0.003(5) 0.001(5) 0.006(5)
C25 0.016(6) 0.025(5) 0.021(6) -0.004(5) -0.007(6) -0.003(5)

loop_
_atom_type_symbol
_atom_type_description
_atom_type_scat_dispersion_real
_atom_type_scat_dispersion_imag
_atom_type_scat_source
C C 0.0033 0.0016 'International Tables Vol C Tables 4.2.6.8 and 6.1.1.4'
H H 0.0000 0.0000 'International Tables Vol C Tables 4.2.6.8 and 6.1.1.4'
S S 0.1246 0.1234 'International Tables Vol C Tables 4.2.6.8 and 6.1.1.4'
Fe Fe 0.3463 0.8444 'International Tables Vol C Tables 4.2.6.8 and 6.1.1.4'
Se Se -0.0929 2.2259 'International Tables Vol C Tables 4.2.6.8 and 6.1.1.4'

loop_
_geom_angle_atom_site_label_1
_geom_angle_atom_site_label_2
_geom_angle_atom_site_label_3
_geom_angle
C11 Se1 S1 99.2(3)
C21 Se2 S1 99.3(3)
Se1 S1 Se2 103.12(10)
C22 Fe1 C13 123.4(5)
C22 Fe1 C14 159.0(5)
C13 Fe1 C14 40.8(5)
C22 Fe1 C24 69.4(5)
C13 Fe1 C24 119.9(5)
C14 Fe1 C24 104.8(5)
C22 Fe1 C15 159.1(4)
C13 Fe1 C15 68.3(4)
C14 Fe1 C15 40.8(4)
C24 Fe1 C15 122.4(5)
C22 Fe1 C21 40.9(4)
C13 Fe1 C21 161.4(4)
C14 Fe1 C21 157.3(4)
C24 Fe1 C21 68.5(5)
C15 Fe1 C21 123.2(4)
C22 Fe1 C12 107.9(5)
C13 Fe1 C12 40.3(4)
C14 Fe1 C12 68.7(4)
C24 Fe1 C12 155.8(5)
C15 Fe1 C12 68.8(4)
C21 Fe1 C12 126.1(4)
C22 Fe1 C11 123.1(5)
C13 Fe1 C11 68.3(5)
C14 Fe1 C11 68.8(4)
C24 Fe1 C11 160.2(5)
C15 Fe1 C11 40.8(4)
C21 Fe1 C11 109.9(4)
C12 Fe1 C11 41.1(4)
C22 Fe1 C23 41.0(4)
C13 Fe1 C23 106.3(5)
C14 Fe1 C23 121.8(5)
C24 Fe1 C23 41.0(5)
C15 Fe1 C23 158.7(5)
C21 Fe1 C23 68.2(5)
C12 Fe1 C23 121.2(5)
C11 Fe1 C23 158.3(5)
C22 Fe1 C25 69.2(4)
C13 Fe1 C25 155.5(5)
C14 Fe1 C25 120.2(5)
C24 Fe1 C25 40.4(5)
C15 Fe1 C25 107.5(4)
C21 Fe1 C25 40.9(4)
C12 Fe1 C25 162.9(5)
C11 Fe1 C25 125.4(5)
C23 Fe1 C25 68.4(5)
C15 C11 C12 107.6(10)
C15 C11 Se1 127.2(8)
C12 C11 Se1 125.2(8)
C15 C11 Fe1 69.3(6)
C12 C11 Fe1 69.4(6)
Se1 C11 Fe1 126.3(6)
C13 C12 C11 107.3(10)
C13 C12 Fe1 69.2(6)
C11 C12 Fe1 69.5(6)
C13 C12 H12 126.4
C11 C12 H12 126.4
Fe1 C12 H12 126.5
C12 C13 C14 109.6(10)
C12 C13 Fe1 70.6(6)
C14 C13 Fe1 69.8(6)
C12 C13 H13 125.2
C14 C13 H13 125.2
Fe1 C13 H13 126.0
C13 C14 C15 107.3(10)
C13 C14 Fe1 69.4(6)
C15 C14 Fe1 69.8(6)
C13 C14 H14 126.3
C15 C14 H14 126.3
Fe1 C14 H14 126.0
C14 C15 C11 108.3(9)
C14 C15 Fe1 69.4(6)
C11 C15 Fe1 69.9(6)
C14 C15 H15 125.9
C11 C15 H15 125.9
Fe1 C15 H15 126.4
C22 C21 C25 108.4(10)
C22 C21 Se2 124.2(8)
C25 C21 Se2 127.4(8)
C22 C21 Fe1 68.5(6)
C25 C21 Fe1 69.8(6)
Se2 C21 Fe1 127.2(5)
C21 C22 C23 107.6(10)
C21 C22 Fe1 70.5(6)
C23 C22 Fe1 70.7(7)
C21 C22 H22 126.2
C23 C22 H22 126.2
Fe1 C22 H22 124.2
C22 C23 C24 107.9(10)
C22 C23 Fe1 68.4(6)
C24 C23 Fe1 69.0(7)
C22 C23 H23 126.0
C24 C23 H23 126.0
Fe1 C23 H23 128.2
C25 C24 C23 108.2(10)
C25 C24 Fe1 70.4(7)
C23 C24 Fe1 70.0(6)
C25 C24 H24 125.9
C23 C24 H24 125.9
Fe1 C24 H24 125.3
C24 C25 C21 107.7(10)
C24 C25 Fe1 69.2(6)
C21 C25 Fe1 69.3(6)
C24 C25 H25 126.1
C21 C25 H25 126.1
Fe1 C25 H25 126.9

loop_
_geom_bond_atom_site_label_1
_geom_bond_atom_site_label_2
_geom_bond_distance
Se1 C11 1.893(11)
Se1 S1 2.214(3)
Se2 C21 1.908(11)
Se2 S1 2.230(3)
Fe1 C22 2.028(12)
Fe1 C13 2.037(11)
Fe1 C14 2.043(11)
Fe1 C24 2.046(12)
Fe1 C15 2.049(11)
Fe1 C21 2.054(11)
Fe1 C12 2.056(11)
Fe1 C11 2.057(12)
Fe1 C23 2.059(11)
Fe1 C25 2.061(11)
C11 C15 1.431(15)
C11 C12 1.443(15)
C12 C13 1.409(15)
C12 H12 0.9500
C13 C14 1.422(16)
C13 H13 0.9500
C14 C15 1.426(16)
C14 H14 0.9500
C15 H15 0.9500
C21 C22 1.427(16)
C21 C25 1.437(16)
C22 C23 1.430(15)
C22 H22 0.9500
C23 C24 1.439(18)
C23 H23 0.9500
C24 C25 1.419(17)
C24 H24 0.9500
C25 H25 0.9500

loop_
_geom_torsion_atom_site_label_1
_geom_torsion_atom_site_label_2
_geom_torsion_atom_site_label_3
_geom_torsion_atom_site_label_4
_geom_torsion
S1 Se1 C11 C15 -50.0(10)
S1 Se1 C11 C12 129.6(9)
S1 Se1 C11 Fe1 40.4(7)
C15 C11 C12 C13 0.0(12)
Se1 C11 C12 C13 -179.7(8)
Fe1 C11 C12 C13 -59.1(7)
C15 C11 C12 Fe1 59.0(8)
Se1 C11 C12 Fe1 -120.7(9)
C11 C12 C13 C14 0.2(13)
Fe1 C12 C13 C14 -59.1(8)
C11 C12 C13 Fe1 59.3(8)
C12 C13 C14 C15 -0.3(12)
Fe1 C13 C14 C15 -59.8(7)
C12 C13 C14 Fe1 59.5(8)
C13 C14 C15 C11 0.2(12)
Fe1 C14 C15 C11 -59.3(7)
C13 C14 C15 Fe1 59.5(7)
C12 C11 C15 C14 -0.1(12)
Se1 C11 C15 C14 179.5(8)
Fe1 C11 C15 C14 59.0(7)
C12 C11 C15 Fe1 -59.1(8)
Se1 C11 C15 Fe1 120.6(9)
C25 C21 C22 C23 2.7(12)
Se2 C21 C22 C23 -177.5(8)
Fe1 C21 C22 C23 61.3(8)
C25 C21 C22 Fe1 -58.6(7)
Se2 C21 C22 Fe1 121.3(8)
C21 C22 C23 C24 -3.5(13)
Fe1 C22 C23 C24 57.7(8)
C21 C22 C23 Fe1 -61.2(8)
C22 C23 C24 C25 2.9(13)
Fe1 C23 C24 C25 60.3(8)
C22 C23 C24 Fe1 -57.3(8)
C23 C24 C25 C21 -1.3(13)
Fe1 C24 C25 C21 58.8(8)
C23 C24 C25 Fe1 -60.0(8)
C22 C21 C25 C24 -0.9(12)
Se2 C21 C25 C24 179.3(8)
Fe1 C21 C25 C24 -58.7(8)
C22 C21 C25 Fe1 57.8(7)
Se2 C21 C25 Fe1 -122.0(8)
